data_2223776
loop_
_publ_author_name
'Tahir, M. Nawaz'
'Raza, Abdul Rauf'
'Saddiqa, Aisha'
'Danish, Muhammad'
'Saleem, Iram'

_publ_section_title
;
 2-Methyl-3,5-dinitrobenzoic acid
;
_journal_coeditor_code HB5136
_journal_issue 11
_journal_name_full 'Acta Crystallographica Section E'
_journal_page_first o2819
_journal_paper_doi 10.1107/S1600536809042627
_journal_volume 65
_journal_year 2009
_chemical_formula_iupac 'C8 H6 N2 O6'
_chemical_formula_moiety 'C8 H6 N2 O6'
_chemical_formula_sum 'C8 H6 N2 O6'
_chemical_formula_weight 226.15
_chemical_name_systematic
;
2-Methyl-3,5-dinitrobenzoic acid
;
_space_group_IT_number 15
_symmetry_cell_setting monoclinic
_symmetry_space_group_name_Hall '-C 2yc'
_symmetry_space_group_name_H-M 'C 1 2/c 1'
_atom_sites_solution_hydrogens geom
_atom_sites_solution_primary direct
_atom_sites_solution_secondary difmap
_audit_creation_method SHELXL-97
_cell_angle_alpha 90
_cell_angle_beta 104.544(3)
_cell_angle_gamma 90
_cell_formula_units_Z 8
_cell_length_a 26.8441(16)
_cell_length_b 5.1044(3)
_cell_length_c 13.8853(10)
_cell_measurement_reflns_used 2019
_cell_measurement_temperature 296(2)
_cell_measurement_theta_max 27.08
_cell_measurement_theta_min 3.03
_cell_volume 1841.6(2)
_computing_cell_refinement 'SAINT (Bruker, 2007)'
_computing_data_collection 'APEX2 (Bruker, 2007)'
_computing_data_reduction 'SAINT (Bruker, 2007)'
_computing_molecular_graphics 'ORTEP-3 for Windows (Farrugia, 1997) and PLATON (Spek, 2009)'
_computing_publication_material
;
WinGX (Farrugia, 1999) and PLATON (Spek, 2009)
;
_computing_structure_refinement 'SHELXL97 (Sheldrick, 2008)'
_computing_structure_solution 'SHELXS97 (Sheldrick, 2008)'
_diffrn_ambient_temperature 296(2)
_diffrn_detector_area_resol_mean 7.60
_diffrn_measured_fraction_theta_full 0.993
_diffrn_measured_fraction_theta_max 0.993
_diffrn_measurement_device_type 'Bruker Kappa APEXII CCD'
_diffrn_measurement_method \w
_diffrn_radiation_monochromator graphite
_diffrn_radiation_source 'fine-focus sealed tube'
_diffrn_radiation_type MoK\a
_diffrn_radiation_wavelength 0.71073
_diffrn_reflns_av_R_equivalents 0.0248
_diffrn_reflns_av_sigmaI/netI 0.0200
_diffrn_reflns_limit_h_max 21
_diffrn_reflns_limit_h_min -34
_diffrn_reflns_limit_k_max 6
_diffrn_reflns_limit_k_min -6
_diffrn_reflns_limit_l_max 17
_diffrn_reflns_limit_l_min -16
_diffrn_reflns_number 8618
_diffrn_reflns_theta_full 27.08
_diffrn_reflns_theta_max 27.08
_diffrn_reflns_theta_min 3.03
_diffrn_standards_number 0
_exptl_absorpt_coefficient_mu 0.143
_exptl_absorpt_correction_T_max 0.987
_exptl_absorpt_correction_T_min 0.985
_exptl_absorpt_correction_type multi-scan
_exptl_absorpt_process_details '(SADABS; Bruker, 2005)'
_exptl_crystal_colour yellow
_exptl_crystal_density_diffrn 1.631
_exptl_crystal_density_method 'not measured'
_exptl_crystal_description needle
_exptl_crystal_F_000 928
_exptl_crystal_size_max 0.28
_exptl_crystal_size_mid 0.09
_exptl_crystal_size_min 0.08
_refine_diff_density_max 0.222
_refine_diff_density_min -0.173
_refine_ls_goodness_of_fit_ref 1.065
_refine_ls_hydrogen_treatment mixed
_refine_ls_matrix_type full
_refine_ls_number_parameters 189
_refine_ls_number_reflns 2019
_refine_ls_number_restraints 0
_refine_ls_restrained_S_all 1.065
_refine_ls_R_factor_all 0.0463
_refine_ls_R_factor_gt 0.0349
_refine_ls_shift/su_max 0.000
_refine_ls_shift/su_mean 0.000
_refine_ls_structure_factor_coef Fsqd
_refine_ls_weighting_details 'calc w=1/[\s^2^(Fo^2^)+(0.0466P)^2^+0.7672P] where P=(Fo^2^+2Fc^2^)/3'
_refine_ls_weighting_scheme calc
_refine_ls_wR_factor_gt 0.0896
_refine_ls_wR_factor_ref 0.0981
_reflns_number_gt 1626
_reflns_number_total 2019
_reflns_threshold_expression I>2\s(I)
_cod_data_source_file hb5136.cif
_cod_data_source_block I
_cod_original_sg_symbol_H-M 'C 2/c'
_cod_database_code 2223776
_cod_database_fobs_code 2223776

loop_
_symmetry_equiv_pos_site_id
_symmetry_equiv_pos_as_xyz
1 x,y,z
2 -x,y,1/2-z
3 -x,-y,-z
4 x,-y,1/2+z
5 1/2+x,1/2+y,z
6 1/2-x,1/2+y,1/2-z
7 1/2-x,1/2-y,-z
8 1/2+x,1/2-y,1/2+z

loop_
_atom_site_aniso_label
_atom_site_aniso_U_11
_atom_site_aniso_U_22
_atom_site_aniso_U_33
_atom_site_aniso_U_12
_atom_site_aniso_U_13
_atom_site_aniso_U_23
O1 0.0444(5) 0.0495(6) 0.0706(7) 0.0066(4) 0.0349(5) 0.0127(5)
O2 0.0450(5) 0.0407(5) 0.0658(7) -0.0019(4) 0.0293(5) 0.0092(5)
O3A 0.058(2) 0.064(3) 0.121(5) 0.0211(19) 0.012(3) -0.014(3)
O4A 0.0343(13) 0.091(2) 0.142(5) -0.0100(13) 0.029(3) -0.005(3)
O5A 0.068(3) 0.114(5) 0.071(5) -0.004(3) 0.031(3) 0.051(4)
O6A 0.052(3) 0.060(2) 0.061(2) 0.027(2) 0.016(2) 0.0131(16)
N1 0.0356(6) 0.0591(8) 0.0593(8) 0.0035(6) 0.0213(6) 0.0073(7)
N2 0.0488(7) 0.0541(7) 0.0416(7) -0.0018(6) 0.0093(6) 0.0104(6)
C1 0.0303(6) 0.0364(6) 0.0325(6) -0.0048(5) 0.0109(5) -0.0019(5)
C2 0.0315(6) 0.0354(6) 0.0345(6) -0.0036(5) 0.0100(5) -0.0024(5)
C3 0.0295(6) 0.0424(7) 0.0401(7) -0.0005(5) 0.0124(5) -0.0016(6)
C4 0.0364(6) 0.0489(8) 0.0388(7) -0.0063(6) 0.0175(5) 0.0012(6)
C5 0.0374(6) 0.0421(7) 0.0320(6) -0.0034(5) 0.0089(5) 0.0039(5)
C6 0.0300(6) 0.0414(7) 0.0368(7) -0.0013(5) 0.0090(5) -0.0003(5)
C7 0.0316(6) 0.0369(6) 0.0376(7) -0.0031(5) 0.0128(5) -0.0007(5)
C8 0.0416(7) 0.0468(8) 0.0466(8) 0.0033(6) 0.0124(6) 0.0089(6)
O4B 0.029(3) 0.115(5) 0.102(5) 0.000(3) 0.005(3) -0.011(4)
O5B 0.064(5) 0.068(4) 0.064(3) 0.046(3) 0.039(3) 0.032(3)
O6B 0.075(5) 0.075(3) 0.040(2) 0.020(3) 0.027(2) 0.017(2)
O3B 0.070(5) 0.074(6) 0.152(10) 0.020(3) 0.053(6) -0.025(6)

loop_
_atom_site_type_symbol
_atom_site_label
_atom_site_fract_x
_atom_site_fract_y
_atom_site_fract_z
_atom_site_U_iso_or_equiv
_atom_site_thermal_displace_type
_atom_site_calc_flag
_atom_site_refinement_flags
_atom_site_occupancy
O O1 0.01701(4) 0.2581(2) 0.43564(8) 0.0512(3) Uani . . 1.000
O O2 0.05404(4) -0.13177(19) 0.47311(8) 0.0478(3) Uani . . 1.000
O O3A 0.2288(4) -0.200(2) 0.3383(8) 0.083(2) Uani . . 0.595(16)
O O4A 0.2604(2) 0.1735(16) 0.3731(8) 0.0879(18) Uani . . 0.595(16)
O O5A 0.1204(4) 0.696(2) 0.1252(9) 0.082(3) Uani . . 0.595(16)
O O6A 0.0510(4) 0.781(2) 0.1802(7) 0.0573(14) Uani . . 0.595(16)
N N1 0.22362(4) 0.0323(3) 0.35244(10) 0.0497(4) Uani . . 1.000
N N2 0.09302(5) 0.6426(3) 0.17734(9) 0.0485(4) Uani . . 1.000
C C1 0.09152(4) 0.1704(2) 0.38137(9) 0.0325(3) Uani . . 1.000
C C2 0.14060(4) 0.0536(2) 0.39970(9) 0.0335(3) Uani . . 1.000
C C3 0.17128(4) 0.1421(3) 0.33837(10) 0.0367(4) Uani . . 1.000
C C4 0.15720(5) 0.3269(3) 0.26482(10) 0.0399(4) Uani . . 1.000
C C5 0.10921(5) 0.4375(3) 0.25252(9) 0.0371(4) Uani . . 1.000
C C6 0.07666(4) 0.3649(3) 0.31037(9) 0.0360(4) Uani . . 1.000
C C7 0.05193(4) 0.0909(3) 0.43530(9) 0.0346(4) Uani . . 1.000
C C8 0.16097(5) -0.1411(3) 0.48095(11) 0.0448(4) Uani . . 1.000
O O4B 0.2566(3) 0.149(3) 0.4132(8) 0.084(3) Uani . . 0.405(16)
O O5B 0.0598(5) 0.750(3) 0.1754(11) 0.061(2) Uani . . 0.405(16)
O O6B 0.1179(7) 0.655(3) 0.1105(11) 0.061(2) Uani . . 0.405(16)
O O3B 0.2269(6) -0.152(3) 0.3038(13) 0.094(4) Uani . . 0.405(16)
H H8B 0.15619 -0.07488 0.54272 0.0672 Uiso . . 0.595(16)
H H8C 0.19697 -0.16935 0.48691 0.0672 Uiso . . 0.595(16)
H H8A 0.14278 -0.30373 0.46522 0.0672 Uiso . . 0.595(16)
H H1 -0.0046(14) 0.209(6) 0.465(2) 0.0614 Uiso . . 0.595(16)
H H4 0.17896 0.37504 0.22525 0.0479 Uiso . . 1.000
H H6 0.04484 0.44612 0.30177 0.0432 Uiso . . 1.000
H H2 0.0315(19) -0.169(9) 0.498(4) 0.0614 Uiso . . 0.405(16)
H H8D 0.19134 -0.07189 0.52575 0.0672 Uiso . . 0.405(16)
H H8E 0.16930 -0.30148 0.45242 0.0672 Uiso . . 0.405(16)
H H8F 0.13531 -0.17459 0.51669 0.0672 Uiso . . 0.405(16)

loop_
_atom_type_symbol
_atom_type_description
_atom_type_scat_dispersion_real
_atom_type_scat_dispersion_imag
_atom_type_scat_source
O O 0.0106 0.0060 'International Tables Vol C Tables 4.2.6.8 and 6.1.1.4'
N N 0.0061 0.0033 'International Tables Vol C Tables 4.2.6.8 and 6.1.1.4'
H H 0.0000 0.0000 'International Tables Vol C Tables 4.2.6.8 and 6.1.1.4'
C C 0.0033 0.0016 'International Tables Vol C Tables 4.2.6.8 and 6.1.1.4'

loop_
_geom_angle_atom_site_label_1
_geom_angle_atom_site_label_2
_geom_angle_atom_site_label_3
_geom_angle_site_symmetry_1
_geom_angle_site_symmetry_2
_geom_angle_site_symmetry_3
_geom_angle
_geom_angle_publ_flag
C7 O1 H1 . . . 114(2) no
C7 O2 H2 . . . 116(3) no
O4A N1 C3 . . . 120.1(4) no
O3B N1 C3 . . . 115.7(8) no
O3A N1 C3 . . . 119.5(5) no
O3B N1 O4B . . . 130.2(10) no
O4B N1 C3 . . . 114.1(6) no
O3A N1 O4A . . . 120.3(6) no
O5A N2 O6A . . . 123.5(7) no
O5B N2 C5 . . . 119.6(8) no
O6B N2 C5 . . . 116.0(7) no
O5B N2 O6B . . . 123.9(11) no
O6A N2 C5 . . . 117.2(4) no
O5A N2 C5 . . . 118.7(5) no
C2 C1 C7 . . . 122.82(10) no
C2 C1 C6 . . . 121.37(10) no
C6 C1 C7 . . . 115.80(10) no
C3 C2 C8 . . . 120.82(11) no
C1 C2 C8 . . . 124.31(11) no
C1 C2 C3 . . . 114.81(11) no
N1 C3 C2 . . . 118.80(12) no
N1 C3 C4 . . . 115.71(12) no
C2 C3 C4 . . . 125.49(12) no
C3 C4 C5 . . . 116.64(12) no
C4 C5 C6 . . . 121.86(13) no
N2 C5 C4 . . . 118.82(12) no
N2 C5 C6 . . . 119.31(12) no
C1 C6 C5 . . . 119.75(11) no
O2 C7 C1 . . . 119.55(11) no
O1 C7 O2 . . . 124.54(12) no
O1 C7 C1 . . . 115.86(12) no
C3 C4 H4 . . . 122.00 no
C5 C4 H4 . . . 122.00 no
C1 C6 H6 . . . 120.00 no
C5 C6 H6 . . . 120.00 no
C2 C8 H8A . . . 109.00 no
C2 C8 H8B . . . 109.00 no
C2 C8 H8C . . . 109.00 no
C2 C8 H8D . . . 109.00 no
C2 C8 H8E . . . 109.00 no
C2 C8 H8F . . . 109.00 no
H8A C8 H8B . . . 109.00 no
H8A C8 H8C . . . 109.00 no
H8B C8 H8C . . . 109.00 no
H8D C8 H8E . . . 109.00 no
H8D C8 H8F . . . 109.00 no
H8E C8 H8F . . . 109.00 no

loop_
_geom_bond_atom_site_label_1
_geom_bond_atom_site_label_2
_geom_bond_site_symmetry_1
_geom_bond_site_symmetry_2
_geom_bond_distance
_geom_bond_publ_flag
O1 C7 . . 1.2686(17) no
O2 C7 . . 1.2473(18) no
O3A N1 . . 1.216(10) no
O3B N1 . . 1.174(16) no
O4A N1 . . 1.198(7) no
O4B N1 . . 1.215(12) no
O5A N2 . . 1.186(12) no
O5B N2 . . 1.041(14) no
O6A N2 . . 1.340(11) no
O6B N2 . . 1.274(17) no
O1 H1 . . 0.83(4) no
O2 H2 . . 0.79(5) no
N1 C3 . . 1.4794(17) no
N2 C5 . . 1.465(2) no
C1 C2 . . 1.4098(16) no
C1 C6 . . 1.3854(18) no
C1 C7 . . 1.5015(16) no
C2 C3 . . 1.3999(17) no
C2 C8 . . 1.4999(19) no
C3 C4 . . 1.372(2) no
C4 C5 . . 1.377(2) no
C5 C6 . . 1.3779(18) no
C4 H4 . . 0.9300 no
C6 H6 . . 0.9300 no
C8 H8A . . 0.9600 no
C8 H8B . . 0.9600 no
C8 H8C . . 0.9600 no
C8 H8D . . 0.9600 no
C8 H8E . . 0.9600 no
C8 H8F . . 0.9600 no

loop_
_geom_hbond_atom_site_label_D
_geom_hbond_atom_site_label_H
_geom_hbond_atom_site_label_A
_geom_hbond_site_symmetry_A
_geom_hbond_distance_DH
_geom_hbond_distance_HA
_geom_hbond_distance_DA
_geom_hbond_angle_DHA
_geom_hbond_publ_flag
O1 H1 O2 3_556 0.83(4) 1.80(4) 2.6216(16) 175(3) yes
C8 H8B O5A 4_565 0.96 2.55 3.385(11) 145 yes
C8 H8C O3A . 0.96 2.43 3.023(11) 120 yes
C8 H8A Cg1 1_545 0.96 2.96 3.781(2) 144 yes
C8 H8E Cg1 1_545 0.96 2.96 3.781(2) 144 yes

loop_
_geom_torsion_atom_site_label_1
_geom_torsion_atom_site_label_2
_geom_torsion_atom_site_label_3
_geom_torsion_atom_site_label_4
_geom_torsion_site_symmetry_1
_geom_torsion_site_symmetry_2
_geom_torsion_site_symmetry_3
_geom_torsion_site_symmetry_4
_geom_torsion
_geom_torsion_publ_flag
O3A N1 C3 C2 . . . . 63.2(6) no
O3A N1 C3 C4 . . . . -117.2(6) no
O4A N1 C3 C2 . . . . -120.3(6) no
O4A N1 C3 C4 . . . . 59.4(6) no
O5A N2 C5 C4 . . . . 4.6(6) no
O5A N2 C5 C6 . . . . -176.9(6) no
O6A N2 C5 C4 . . . . -167.3(5) no
O6A N2 C5 C6 . . . . 11.2(5) no
C6 C1 C2 C3 . . . . -2.47(17) no
C6 C1 C2 C8 . . . . 174.61(12) no
C7 C1 C2 C3 . . . . 176.46(12) no
C7 C1 C2 C8 . . . . -6.46(18) no
C2 C1 C6 C5 . . . . 3.43(19) no
C7 C1 C6 C5 . . . . -175.58(12) no
C2 C1 C7 O1 . . . . 158.86(11) no
C2 C1 C7 O2 . . . . -23.53(18) no
C6 C1 C7 O1 . . . . -22.16(17) no
C6 C1 C7 O2 . . . . 155.46(12) no
C1 C2 C3 N1 . . . . 179.58(12) no
C1 C2 C3 C4 . . . . -0.1(2) no
C8 C2 C3 N1 . . . . 2.39(19) no
C8 C2 C3 C4 . . . . -177.24(14) no
N1 C3 C4 C5 . . . . -178.07(13) no
C2 C3 C4 C5 . . . . 1.6(2) no
C3 C4 C5 N2 . . . . 177.87(13) no
C3 C4 C5 C6 . . . . -0.6(2) no
N2 C5 C6 C1 . . . . 179.73(12) no
C4 C5 C6 C1 . . . . -1.8(2) no
